data_7101606
loop_
_publ_author_name
R.E.Grigg
V.Sridharana
A.M.Derrick
A.Keep
C.Kilner
'Christian Lofberg'

_publ_section_title
;
Sequential One-Pot Bimetallic Ir(III) / Pd(0)
Catalysed Mono- / Bis-Alkylation and Spirocyclisation Processes of
1,3-Dimethylbarbituric Acid and Allenes
;
_journal_issue 48
_journal_name_full 'Chemical Communications'
_journal_paper_doi 10.1039/b614098j
_journal_year 2006
_chemical_formula_moiety 'C22 H26 N2 O3'
_chemical_formula_sum 'C22 H26 N2 O3'
_chemical_formula_weight 366.45
_chemical_name_systematic
;
?
;
_space_group_IT_number 61
_space_group_name_Hall '-P 2ac 2ab'
_space_group_name_H-M_alt 'P b c a'
_symmetry_cell_setting orthorhombic
_symmetry_space_group_name_Hall '-P 2ac 2ab'
_symmetry_space_group_name_H-M 'P b c a'
_atom_sites_solution_hydrogens geom
_atom_sites_solution_primary direct
_atom_sites_solution_secondary difmap
_audit_creation_method SHELXL-97
_cell_angle_alpha 90.00
_cell_angle_beta 90.00
_cell_angle_gamma 90.00
_cell_formula_units_Z 16
_cell_length_a 15.0482(16)
_cell_length_b 16.1047(16)
_cell_length_c 32.609(4)
_cell_measurement_reflns_used 6524
_cell_measurement_temperature 150(2)
_cell_measurement_theta_max 22.33
_cell_measurement_theta_min 2.50
_cell_volume 7902.7(15)
_computing_cell_refinement
;
APEX 2 software, Bruker Nonius 2004
;
_computing_data_collection
;
APEX 2 software, Bruker Nonius 2004
;
_computing_data_reduction
;
SAINT - Bruker Integration program embedded in
APEX 2 software, Bruker Nonius 2004
;
_computing_molecular_graphics 'ORTEP-III Version 1.08 (Farrugia, 2005)'
_computing_publication_material
;
enCIFer: A program for viewing, editing and visualising CIFs.
F. H. Allen, O. Johnson, G. P. Shields, B. R. Smith, M. Towler,
J. Applied Cryst., 37, 331-334, 2004
;
_computing_structure_refinement 'SHELXL-97 (Sheldrick, 1997)'
_computing_structure_solution 'SHELXTL version 5.1(Sheldrick, 2002)'
_diffrn_ambient_temperature 150(2)
_diffrn_detector_area_resol_mean
;
120 microns
;
_diffrn_measured_fraction_theta_full 0.999
_diffrn_measured_fraction_theta_max 0.999
_diffrn_measurement_device_type
;
Mach3 kappa-type 4-circle goniostat.
;
_diffrn_measurement_method 'rotation images'
_diffrn_radiation_detector 'ApexII camera'
_diffrn_radiation_monochromator
;
graphite model mounted in "parallel" mode
;
_diffrn_radiation_source
;
Bruker Nonius FR591 rotating anode generator
;
_diffrn_radiation_type MoK\a
_diffrn_radiation_wavelength 0.71073
_diffrn_reflns_av_R_equivalents 0.0740
_diffrn_reflns_av_sigmaI/netI 0.0345
_diffrn_reflns_limit_h_max 18
_diffrn_reflns_limit_h_min -18
_diffrn_reflns_limit_k_max 19
_diffrn_reflns_limit_k_min -19
_diffrn_reflns_limit_l_max 27
_diffrn_reflns_limit_l_min -40
_diffrn_reflns_number 125890
_diffrn_reflns_theta_full 25.99
_diffrn_reflns_theta_max 25.99
_diffrn_reflns_theta_min 2.53
_diffrn_standards_decay_% 0
_diffrn_standards_interval_count 0
_diffrn_standards_interval_time 0
_diffrn_standards_number 0
_exptl_absorpt_coefficient_mu 0.082
_exptl_absorpt_correction_type none
_exptl_crystal_colour colourless
_exptl_crystal_density_diffrn 1.232
_exptl_crystal_density_method 'not measured'
_exptl_crystal_description plate
_exptl_crystal_F_000 3136
_exptl_crystal_size_max 0.17
_exptl_crystal_size_mid 0.15
_exptl_crystal_size_min 0.02
_refine_diff_density_max 0.261
_refine_diff_density_min -0.186
_refine_diff_density_rms 0.041
_refine_ls_extinction_coef 0.00020(6)
_refine_ls_extinction_expression Fc^*^=kFc[1+0.001xFc^2^\l^3^/sin(2\q)]^-1/4^
_refine_ls_extinction_method SHELXL
_refine_ls_goodness_of_fit_ref 1.038
_refine_ls_hydrogen_treatment constr
_refine_ls_matrix_type full
_refine_ls_number_parameters 491
_refine_ls_number_reflns 7760
_refine_ls_number_restraints 0
_refine_ls_restrained_S_all 1.038
_refine_ls_R_factor_all 0.0824
_refine_ls_R_factor_gt 0.0434
_refine_ls_shift/su_max 0.004
_refine_ls_shift/su_mean 0.000
_refine_ls_structure_factor_coef Fsqd
_refine_ls_weighting_details 'calc w=1/[\s^2^(Fo^2^)+(0.0403P)^2^+4.0377P] where P=(Fo^2^+2Fc^2^)/3'
_refine_ls_weighting_scheme calc
_refine_ls_wR_factor_gt 0.0921
_refine_ls_wR_factor_ref 0.1138
_reflns_number_gt 5139
_reflns_number_total 7760
_reflns_threshold_expression >2sigma(I)
_cod_data_source_file b614098j.txt
_cod_database_code 7101606

loop_
_symmetry_equiv_pos_as_xyz
'x, y, z'
'-x+1/2, -y, z+1/2'
'x+1/2, -y+1/2, -z'
'-x, y+1/2, -z+1/2'
'-x, -y, -z'
'x-1/2, y, -z-1/2'
'-x-1/2, y-1/2, z'
'x, -y-1/2, z-1/2'

loop_
_atom_site_label
_atom_site_type_symbol
_atom_site_fract_x
_atom_site_fract_y
_atom_site_fract_z
_atom_site_U_iso_or_equiv
_atom_site_adp_type
_atom_site_occupancy
_atom_site_symmetry_multiplicity
_atom_site_calc_flag
_atom_site_refinement_flags
N12A N 0.16305(9) 0.06832(9) 0.70681(5) 0.0227(3) Uani 1 1 d .
N14B N 0.17881(9) 0.15348(9) 0.29690(4) 0.0211(3) Uani 1 1 d .
N14A N 0.31841(9) 0.09951(9) 0.69851(4) 0.0219(3) Uani 1 1 d .
N12B N 0.33588(9) 0.18208(9) 0.29354(5) 0.0216(3) Uani 1 1 d .
O13A O 0.22462(8) 0.18906(8) 0.73196(4) 0.0300(3) Uani 1 1 d .
O13B O 0.27656(8) 0.06065(8) 0.26852(4) 0.0291(3) Uani 1 1 d .
O11A O 0.10536(8) -0.05554(8) 0.68543(4) 0.0323(3) Uani 1 1 d .
O11B O 0.39013(8) 0.30918(8) 0.31219(4) 0.0313(3) Uani 1 1 d .
O15B O 0.08249(8) 0.25693(8) 0.31608(4) 0.0348(3) Uani 1 1 d .
O15A O 0.41439(8) -0.00552(8) 0.68126(4) 0.0327(3) Uani 1 1 d .
C15B C 0.15891(11) 0.23186(11) 0.31401(6) 0.0217(4) Uani 1 1 d .
C13A C 0.23461(11) 0.12303(11) 0.71357(5) 0.0216(4) Uani 1 1 d .
C10B C 0.23776(11) 0.27970(11) 0.33226(5) 0.0207(4) Uani 1 1 d .
C13B C 0.26449(11) 0.12785(11) 0.28545(5) 0.0209(4) Uani 1 1 d .
C8A C 0.34233(11) -0.15540(11) 0.63420(6) 0.0247(4) Uani 1 1 d .
C10A C 0.25872(11) -0.02971(11) 0.66629(5) 0.0210(4) Uani 1 1 d .
C2A C 0.31972(11) -0.02514(11) 0.59210(6) 0.0234(4) Uani 1 1 d .
C15A C 0.33796(11) 0.01979(11) 0.68283(6) 0.0220(4) Uani 1 1 d .
C8B C 0.16995(11) 0.40867(11) 0.37010(6) 0.0250(4) Uani 1 1 d .
C1B C 0.25340(11) 0.24742(11) 0.37787(5) 0.0226(4) Uani 1 1 d .
H1B1 H 0.2605 0.1863 0.3775 0.027 Uiso 1 1 calc R
H1B2 H 0.3090 0.2718 0.3887 0.027 Uiso 1 1 calc R
C1A C 0.24140(11) -0.00434(12) 0.61980(5) 0.0239(4) Uani 1 1 d .
H1A1 H 0.1879 -0.0337 0.6097 0.029 Uiso 1 1 calc R
H1A2 H 0.2295 0.0561 0.6183 0.029 Uiso 1 1 calc R
C3A C 0.35750(11) -0.11093(11) 0.59726(6) 0.0229(4) Uani 1 1 d .
C3B C 0.15460(11) 0.36099(11) 0.40574(6) 0.0233(4) Uani 1 1 d .
C12B C 0.42566(11) 0.15570(12) 0.27886(6) 0.0303(5) Uani 1 1 d .
H12A H 0.4220 0.0995 0.2675 0.045 Uiso 0.50 1 calc PR
H12B H 0.4675 0.1562 0.3019 0.045 Uiso 0.50 1 calc PR
H12C H 0.4463 0.1941 0.2576 0.045 Uiso 0.50 1 calc PR
H12D H 0.4685 0.2004 0.2838 0.045 Uiso 0.50 1 calc PR
H12E H 0.4230 0.1437 0.2494 0.045 Uiso 0.50 1 calc PR
H12F H 0.4443 0.1057 0.2937 0.045 Uiso 0.50 1 calc PR
C21B C 0.12974(12) 0.21512(11) 0.42847(6) 0.0288(4) Uani 1 1 d .
H21B H 0.0828 0.2376 0.4445 0.035 Uiso 1 1 calc R
C14B C 0.10439(12) 0.09726(12) 0.28507(6) 0.0301(5) Uani 1 1 d .
H14A H 0.0497 0.1151 0.2988 0.045 Uiso 1 1 calc R
H14B H 0.1186 0.0403 0.2933 0.045 Uiso 1 1 calc R
H14C H 0.0959 0.0994 0.2553 0.045 Uiso 1 1 calc R
C11B C 0.32689(11) 0.26118(11) 0.31087(5) 0.0216(4) Uani 1 1 d .
C2B C 0.17657(11) 0.27027(11) 0.40611(6) 0.0238(4) Uani 1 1 d .
C14A C 0.39417(12) 0.15699(12) 0.70696(6) 0.0291(4) Uani 1 1 d .
H14D H 0.4102 0.1537 0.7360 0.044 Uiso 1 1 calc R
H14E H 0.3766 0.2140 0.7002 0.044 Uiso 1 1 calc R
H14F H 0.4454 0.1410 0.6901 0.044 Uiso 1 1 calc R
C11A C 0.17016(11) -0.00939(11) 0.68772(6) 0.0225(4) Uani 1 1 d .
C22B C 0.14225(13) 0.12166(12) 0.43145(6) 0.0327(5) Uani 1 1 d .
H22B H 0.2065 0.1089 0.4268 0.039 Uiso 1 1 calc R
C21A C 0.35465(12) 0.03054(11) 0.56551(6) 0.0282(4) Uani 1 1 d .
H21A H 0.4015 0.0108 0.5486 0.034 Uiso 1 1 calc R
C9B C 0.21826(13) 0.37442(11) 0.33223(6) 0.0278(4) Uani 1 1 d .
H9B1 H 0.2754 0.4043 0.3294 0.033 Uiso 1 1 calc R
H9B2 H 0.1821 0.3875 0.3077 0.033 Uiso 1 1 calc R
C12A C 0.07524(12) 0.08977(12) 0.72536(6) 0.0318(5) Uani 1 1 d .
H12H H 0.0293 0.0887 0.7041 0.048 Uiso 1 1 calc R
H12G H 0.0782 0.1454 0.7374 0.048 Uiso 1 1 calc R
H12I H 0.0606 0.0493 0.7468 0.048 Uiso 1 1 calc R
C9A C 0.27927(12) -0.12412(11) 0.66782(6) 0.0255(4) Uani 1 1 d .
H9A1 H 0.3057 -0.1373 0.6949 0.031 Uiso 1 1 calc R
H9A2 H 0.2226 -0.1550 0.6657 0.031 Uiso 1 1 calc R
C23A C 0.38056(14) 0.17678(12) 0.58963(6) 0.0335(5) Uani 1 1 d .
H23A H 0.3684 0.1590 0.6182 0.040 Uiso 1 1 calc R
H23B H 0.4451 0.1706 0.5845 0.040 Uiso 1 1 calc R
C4A C 0.40900(12) -0.14934(12) 0.56607(6) 0.0297(4) Uani 1 1 d .
H4A H 0.4175 -0.1211 0.5408 0.036 Uiso 1 1 calc R
C4B C 0.11856(12) 0.40076(12) 0.44103(6) 0.0314(5) Uani 1 1 d .
H4B H 0.1108 0.3699 0.4656 0.038 Uiso 1 1 calc R
C7A C 0.38341(13) -0.23338(12) 0.63973(7) 0.0331(5) Uani 1 1 d .
H7A H 0.3755 -0.2621 0.6649 0.040 Uiso 1 1 calc R
C22A C 0.32812(12) 0.12055(11) 0.55948(6) 0.0284(4) Uani 1 1 d .
H22A H 0.2634 0.1260 0.5658 0.034 Uiso 1 1 calc R
C5B C 0.09450(13) 0.48429(13) 0.44004(7) 0.0381(5) Uani 1 1 d .
H5B H 0.0709 0.5100 0.4639 0.046 Uiso 1 1 calc R
C6A C 0.43557(14) -0.26942(12) 0.60896(7) 0.0398(5) Uani 1 1 d .
H6A H 0.4628 -0.3219 0.6133 0.048 Uiso 1 1 calc R
C27A C 0.34366(13) 0.15059(12) 0.51475(6) 0.0329(5) Uani 1 1 d .
H27A H 0.4075 0.1456 0.5078 0.039 Uiso 1 1 calc R
H27B H 0.3097 0.1150 0.4956 0.039 Uiso 1 1 calc R
C23B C 0.08727(16) 0.07566(13) 0.39857(7) 0.0438(6) Uani 1 1 d .
H23C H 0.1057 0.0949 0.3710 0.053 Uiso 1 1 calc R
H23D H 0.0236 0.0894 0.4021 0.053 Uiso 1 1 calc R
C5A C 0.44743(14) -0.22740(12) 0.57155(7) 0.0368(5) Uani 1 1 d .
H5A H 0.4813 -0.2520 0.5502 0.044 Uiso 1 1 calc R
C27B C 0.11595(13) 0.08913(12) 0.47454(7) 0.0357(5) Uani 1 1 d .
H27C H 0.1531 0.1168 0.4956 0.043 Uiso 1 1 calc R
H27D H 0.0531 0.1034 0.4801 0.043 Uiso 1 1 calc R
C7B C 0.14294(13) 0.49246(12) 0.36944(7) 0.0344(5) Uani 1 1 d .
H7B H 0.1505 0.5239 0.3451 0.041 Uiso 1 1 calc R
C24A C 0.35402(15) 0.26844(12) 0.58444(7) 0.0426(6) Uani 1 1 d .
H24A H 0.2916 0.2757 0.5933 0.051 Uiso 1 1 calc R
H24B H 0.3919 0.3031 0.6024 0.051 Uiso 1 1 calc R
C26A C 0.31398(14) 0.24183(13) 0.50973(7) 0.0418(6) Uani 1 1 d .
H26A H 0.3260 0.2603 0.4813 0.050 Uiso 1 1 calc R
H26B H 0.2492 0.2460 0.5146 0.050 Uiso 1 1 calc R
C6B C 0.10514(13) 0.53033(13) 0.40397(7) 0.0399(6) Uani 1 1 d .
H6B H 0.0869 0.5868 0.4029 0.048 Uiso 1 1 calc R
C25A C 0.36342(15) 0.29866(13) 0.54001(8) 0.0450(6) Uani 1 1 d .
H25A H 0.4272 0.3005 0.5326 0.054 Uiso 1 1 calc R
H25B H 0.3395 0.3557 0.5378 0.054 Uiso 1 1 calc R
C24B C 0.09959(18) -0.01956(13) 0.40136(8) 0.0540(7) Uani 1 1 d .
H24C H 0.0616 -0.0469 0.3806 0.065 Uiso 1 1 calc R
H24D H 0.1622 -0.0338 0.3952 0.065 Uiso 1 1 calc R
C25B C 0.07526(16) -0.05225(13) 0.44417(8) 0.0502(6) Uani 1 1 d .
H25C H 0.0885 -0.1124 0.4457 0.060 Uiso 1 1 calc R
H25D H 0.0108 -0.0447 0.4489 0.060 Uiso 1 1 calc R
C26B C 0.12820(15) -0.00576(13) 0.47778(8) 0.0491(6) Uani 1 1 d .
H26C H 0.1080 -0.0247 0.5051 0.059 Uiso 1 1 calc R
H26D H 0.1921 -0.0194 0.4751 0.059 Uiso 1 1 calc R

loop_
_atom_site_aniso_label
_atom_site_aniso_U_11
_atom_site_aniso_U_22
_atom_site_aniso_U_33
_atom_site_aniso_U_23
_atom_site_aniso_U_13
_atom_site_aniso_U_12
N12A 0.0183(7) 0.0245(8) 0.0253(9) 0.0041(7) 0.0028(7) 0.0030(6)
N14B 0.0173(7) 0.0228(8) 0.0233(8) 0.0006(7) -0.0017(6) -0.0007(6)
N14A 0.0189(7) 0.0234(8) 0.0234(9) -0.0017(7) 0.0014(6) -0.0007(6)
N12B 0.0153(7) 0.0231(8) 0.0264(9) -0.0008(7) 0.0023(6) 0.0002(6)
O13A 0.0321(7) 0.0259(7) 0.0321(8) -0.0037(6) 0.0017(6) 0.0040(6)
O13B 0.0316(7) 0.0224(7) 0.0333(8) -0.0051(6) 0.0020(6) 0.0014(5)
O11A 0.0252(7) 0.0367(8) 0.0350(8) -0.0005(6) 0.0029(6) -0.0098(6)
O11B 0.0277(7) 0.0325(8) 0.0337(8) -0.0046(6) 0.0057(6) -0.0111(6)
O15B 0.0226(7) 0.0374(8) 0.0442(9) -0.0012(7) 0.0003(6) 0.0077(6)
O15A 0.0199(7) 0.0342(8) 0.0438(9) -0.0055(6) 0.0006(6) 0.0038(5)
C15B 0.0200(9) 0.0242(10) 0.0210(10) 0.0036(8) 0.0025(8) 0.0032(7)
C13A 0.0237(9) 0.0236(10) 0.0175(10) 0.0055(8) -0.0009(8) 0.0031(7)
C10B 0.0231(9) 0.0204(9) 0.0186(10) 0.0032(8) 0.0036(8) 0.0005(7)
C13B 0.0222(9) 0.0211(10) 0.0193(10) 0.0035(8) -0.0011(8) 0.0012(7)
C8A 0.0254(9) 0.0204(9) 0.0282(11) -0.0009(8) -0.0019(8) -0.0026(7)
C10A 0.0211(9) 0.0209(9) 0.0209(10) 0.0009(8) 0.0003(8) -0.0011(7)
C2A 0.0243(9) 0.0237(10) 0.0223(10) 0.0008(8) -0.0013(8) 0.0005(7)
C15A 0.0213(9) 0.0242(10) 0.0207(10) 0.0028(8) 0.0020(8) 0.0010(7)
C8B 0.0242(9) 0.0213(9) 0.0294(11) -0.0004(8) 0.0044(8) -0.0020(7)
C1B 0.0239(8) 0.0204(9) 0.0235(10) 0.0025(8) 0.0008(8) -0.0009(7)
C1A 0.0239(9) 0.0245(10) 0.0233(10) 0.0037(8) -0.0001(8) 0.0014(7)
C3A 0.0227(9) 0.0205(9) 0.0256(11) -0.0005(8) -0.0013(8) -0.0023(7)
C3B 0.0216(9) 0.0233(10) 0.0249(10) -0.0033(8) 0.0033(8) -0.0035(7)
C12B 0.0187(9) 0.0336(11) 0.0387(12) -0.0047(9) 0.0054(8) 0.0017(8)
C21B 0.0299(10) 0.0284(10) 0.0282(11) 0.0025(9) 0.0094(9) 0.0027(8)
C14B 0.0222(9) 0.0355(11) 0.0325(12) -0.0021(9) -0.0040(9) -0.0071(8)
C11B 0.0234(9) 0.0242(10) 0.0173(10) 0.0021(8) -0.0001(8) -0.0013(7)
C2B 0.0247(9) 0.0252(10) 0.0214(10) 0.0015(8) 0.0003(8) -0.0007(7)
C14A 0.0234(9) 0.0318(11) 0.0322(12) -0.0048(9) -0.0031(9) -0.0046(8)
C11A 0.0215(9) 0.0259(10) 0.0200(10) 0.0051(8) -0.0011(8) -0.0015(7)
C22B 0.0321(10) 0.0282(11) 0.0379(13) 0.0103(9) 0.0125(9) 0.0020(8)
C21A 0.0291(10) 0.0257(10) 0.0297(11) 0.0023(9) 0.0066(9) 0.0027(8)
C9B 0.0364(10) 0.0193(9) 0.0277(11) 0.0034(8) 0.0061(9) 0.0010(8)
C12A 0.0208(9) 0.0361(11) 0.0387(12) 0.0025(10) 0.0073(9) 0.0049(8)
C9A 0.0303(10) 0.0227(10) 0.0235(10) 0.0039(8) 0.0007(8) -0.0001(8)
C23A 0.0416(12) 0.0302(11) 0.0287(11) 0.0042(9) 0.0050(10) 0.0008(9)
C4A 0.0343(10) 0.0268(10) 0.0281(11) 0.0000(9) 0.0022(9) -0.0017(8)
C4B 0.0300(10) 0.0336(11) 0.0306(12) -0.0056(9) 0.0077(9) -0.0064(8)
C7A 0.0386(11) 0.0256(11) 0.0351(12) 0.0062(9) 0.0020(10) 0.0026(8)
C22A 0.0288(10) 0.0235(10) 0.0330(11) 0.0067(9) 0.0061(9) 0.0027(8)
C5B 0.0310(10) 0.0355(12) 0.0478(14) -0.0171(11) 0.0160(10) -0.0073(9)
C6A 0.0452(12) 0.0237(11) 0.0506(14) 0.0022(10) 0.0050(11) 0.0104(9)
C27A 0.0356(11) 0.0335(11) 0.0296(12) 0.0060(9) 0.0037(9) 0.0023(9)
C23B 0.0652(15) 0.0327(12) 0.0334(13) 0.0058(10) 0.0085(11) -0.0055(11)
C5A 0.0408(12) 0.0291(11) 0.0405(13) -0.0074(10) 0.0072(10) 0.0059(9)
C27B 0.0329(11) 0.0357(12) 0.0385(13) 0.0142(10) 0.0031(9) 0.0006(9)
C7B 0.0339(10) 0.0226(10) 0.0467(14) 0.0023(9) 0.0106(10) 0.0004(8)
C24A 0.0455(13) 0.0274(11) 0.0549(15) -0.0027(10) 0.0073(11) 0.0022(9)
C26A 0.0407(12) 0.0389(13) 0.0457(14) 0.0220(11) -0.0002(11) 0.0012(10)
C6B 0.0352(11) 0.0218(10) 0.0627(16) -0.0070(11) 0.0158(11) -0.0005(8)
C25A 0.0452(13) 0.0249(11) 0.0648(17) 0.0168(11) 0.0016(12) 0.0013(9)
C24B 0.0711(17) 0.0305(13) 0.0604(17) -0.0013(12) 0.0218(14) -0.0081(11)
C25B 0.0530(14) 0.0275(12) 0.0700(18) 0.0147(12) 0.0176(13) -0.0005(10)
C26B 0.0461(13) 0.0391(13) 0.0622(17) 0.0253(12) 0.0109(12) 0.0061(10)

loop_
_atom_type_symbol
_atom_type_description
_atom_type_scat_dispersion_real
_atom_type_scat_dispersion_imag
_atom_type_scat_source
C C 0.0033 0.0016 'International Tables Vol C Tables 4.2.6.8 and 6.1.1.4'
H H 0.0000 0.0000 'International Tables Vol C Tables 4.2.6.8 and 6.1.1.4'
N N 0.0061 0.0033 'International Tables Vol C Tables 4.2.6.8 and 6.1.1.4'
O O 0.0106 0.0060 'International Tables Vol C Tables 4.2.6.8 and 6.1.1.4'

loop_
_geom_angle_atom_site_label_1
_geom_angle_atom_site_label_2
_geom_angle_atom_site_label_3
_geom_angle
C11A N12A C13A 124.71(14)
C11A N12A C12A 116.99(14)
C13A N12A C12A 117.92(15)
C13B N14B C15B 124.22(14)
C13B N14B C14B 116.25(14)
C15B N14B C14B 119.07(14)
C13A N14A C15A 123.93(14)
C13A N14A C14A 116.95(14)
C15A N14A C14A 118.09(14)
C11B N12B C13B 124.46(14)
C11B N12B C12B 118.36(14)
C13B N12B C12B 116.92(14)
O15B C15B N14B 121.15(16)
O15B C15B C10B 122.74(16)
N14B C15B C10B 115.97(14)
O13A C13A N14A 120.87(16)
O13A C13A N12A 121.57(16)
N14A C13A N12A 117.56(15)
C15B C10B C11B 113.59(14)
C15B C10B C9B 110.28(14)
C11B C10B C9B 110.75(14)
C15B C10B C1B 108.20(14)
C11B C10B C1B 103.35(13)
C9B C10B C1B 110.42(15)
O13B C13B N14B 120.94(16)
O13B C13B N12B 121.16(15)
N14B C13B N12B 117.89(15)
C7A C8A C3A 119.13(17)
C7A C8A C9A 118.14(17)
C3A C8A C9A 122.66(16)
C15A C10A C11A 113.79(14)
C15A C10A C9A 110.07(14)
C11A C10A C9A 111.47(14)
C15A C10A C1A 109.21(14)
C11A C10A C1A 103.64(13)
C9A C10A C1A 108.33(15)
C21A C2A C3A 122.26(16)
C21A C2A C1A 122.33(16)
C3A C2A C1A 115.38(15)
O15A C15A N14A 120.96(16)
O15A C15A C10A 122.99(16)
N14A C15A C10A 115.98(14)
C7B C8B C3B 119.07(17)
C7B C8B C9B 117.92(17)
C3B C8B C9B 122.96(16)
C2B C1B C10B 111.92(14)
C2B C1B H1B1 109.2
C10B C1B H1B1 109.2
C2B C1B H1B2 109.2
C10B C1B H1B2 109.2
H1B1 C1B H1B2 107.9
C2A C1A C10A 112.45(14)
C2A C1A H1A1 109.1
C10A C1A H1A1 109.1
C2A C1A H1A2 109.1
C10A C1A H1A2 109.1
H1A1 C1A H1A2 107.8
C8A C3A C4A 118.39(16)
C8A C3A C2A 119.85(16)
C4A C3A C2A 121.76(16)
C8B C3B C4B 118.87(17)
C8B C3B C2B 120.06(16)
C4B C3B C2B 121.07(17)
N12B C12B H12A 109.5
N12B C12B H12B 109.5
H12A C12B H12B 109.5
N12B C12B H12C 109.5
H12A C12B H12C 109.5
H12B C12B H12C 109.5
N12B C12B H12D 109.5
H12A C12B H12D 141.1
H12B C12B H12D 56.3
H12C C12B H12D 56.3
N12B C12B H12E 109.5
H12A C12B H12E 56.3
H12B C12B H12E 141.1
H12C C12B H12E 56.3
H12D C12B H12E 109.5
N12B C12B H12F 109.5
H12A C12B H12F 56.3
H12B C12B H12F 56.3
H12C C12B H12F 141.1
H12D C12B H12F 109.5
H12E C12B H12F 109.5
C2B C21B C22B 128.48(17)
C2B C21B H21B 115.8
C22B C21B H21B 115.8
N14B C14B H14A 109.5
N14B C14B H14B 109.5
H14A C14B H14B 109.5
N14B C14B H14C 109.5
H14A C14B H14C 109.5
H14B C14B H14C 109.5
O11B C11B N12B 120.84(16)
O11B C11B C10B 122.50(16)
N12B C11B C10B 116.29(14)
C21B C2B C3B 122.12(16)
C21B C2B C1B 124.37(16)
C3B C2B C1B 113.47(15)
N14A C14A H14D 109.5
N14A C14A H14E 109.5
H14D C14A H14E 109.5
N14A C14A H14F 109.5
H14D C14A H14F 109.5
H14E C14A H14F 109.5
O11A C11A N12A 120.43(16)
O11A C11A C10A 122.07(16)
N12A C11A C10A 117.21(14)
C21B C22B C23B 111.38(17)
C21B C22B C27B 111.15(16)
C23B C22B C27B 109.29(16)
C21B C22B H22B 108.3
C23B C22B H22B 108.3
C27B C22B H22B 108.3
C2A C21A C22A 127.90(17)
C2A C21A H21A 116.1
C22A C21A H21A 116.1
C8B C9B C10B 116.21(15)
C8B C9B H9B1 108.2
C10B C9B H9B1 108.2
C8B C9B H9B2 108.2
C10B C9B H9B2 108.2
H9B1 C9B H9B2 107.4
N12A C12A H12H 109.5
N12A C12A H12G 109.5
H12H C12A H12G 109.5
N12A C12A H12I 109.5
H12H C12A H12I 109.5
H12G C12A H12I 109.5
C8A C9A C10A 114.95(15)
C8A C9A H9A1 108.5
C10A C9A H9A1 108.5
C8A C9A H9A2 108.5
C10A C9A H9A2 108.5
H9A1 C9A H9A2 107.5
C24A C23A C22A 110.98(17)
C24A C23A H23A 109.4
C22A C23A H23A 109.4
C24A C23A H23B 109.4
C22A C23A H23B 109.4
H23A C23A H23B 108.0
C5A C4A C3A 121.78(18)
C5A C4A H4A 119.1
C3A C4A H4A 119.1
C5B C4B C3B 120.96(19)
C5B C4B H4B 119.5
C3B C4B H4B 119.5
C6A C7A C8A 121.53(19)
C6A C7A H7A 119.2
C8A C7A H7A 119.2
C21A C22A C23A 109.98(16)
C21A C22A C27A 112.31(16)
C23A C22A C27A 109.65(16)
C21A C22A H22A 108.3
C23A C22A H22A 108.3
C27A C22A H22A 108.3
C4B C5B C6B 120.07(19)
C4B C5B H5B 120.0
C6B C5B H5B 120.0
C7A C6A C5A 119.56(19)
C7A C6A H6A 120.2
C5A C6A H6A 120.2
C26A C27A C22A 110.61(17)
C26A C27A H27A 109.5
C22A C27A H27A 109.5
C26A C27A H27B 109.5
C22A C27A H27B 109.5
H27A C27A H27B 108.1
C22B C23B C24B 111.75(19)
C22B C23B H23C 109.3
C24B C23B H23C 109.3
C22B C23B H23D 109.3
C24B C23B H23D 109.3
H23C C23B H23D 107.9
C4A C5A C6A 119.48(19)
C4A C5A H5A 120.3
C6A C5A H5A 120.3
C26B C27B C22B 111.47(18)
C26B C27B H27C 109.3
C22B C27B H27C 109.3
C26B C27B H27D 109.3
C22B C27B H27D 109.3
H27C C27B H27D 108.0
C6B C7B C8B 121.4(2)
C6B C7B H7B 119.3
C8B C7B H7B 119.3
C25A C24A C23A 112.60(18)
C25A C24A H24A 109.1
C23A C24A H24A 109.1
C25A C24A H24B 109.1
C23A C24A H24B 109.1
H24A C24A H24B 107.8
C25A C26A C27A 110.99(17)
C25A C26A H26A 109.4
C27A C26A H26A 109.4
C25A C26A H26B 109.4
C27A C26A H26B 109.4
H26A C26A H26B 108.0
C5B C6B C7B 119.42(19)
C5B C6B H6B 120.3
C7B C6B H6B 120.3
C24A C25A C26A 111.87(17)
C24A C25A H25A 109.2
C26A C25A H25A 109.2
C24A C25A H25B 109.2
C26A C25A H25B 109.2
H25A C25A H25B 107.9
C25B C24B C23B 111.38(19)
C25B C24B H24C 109.4
C23B C24B H24C 109.4
C25B C24B H24D 109.4
C23B C24B H24D 109.4
H24C C24B H24D 108.0
C24B C25B C26B 110.79(19)
C24B C25B H25C 109.5
C26B C25B H25C 109.5
C24B C25B H25D 109.5
C26B C25B H25D 109.5
H25C C25B H25D 108.1
C27B C26B C25B 111.66(19)
C27B C26B H26C 109.3
C25B C26B H26C 109.3
C27B C26B H26D 109.3
C25B C26B H26D 109.3
H26C C26B H26D 107.9

loop_
_geom_bond_atom_site_label_1
_geom_bond_atom_site_label_2
_geom_bond_distance
N12A C11A 1.402(2)
N12A C13A 1.409(2)
N12A C12A 1.494(2)
N14B C13B 1.404(2)
N14B C15B 1.412(2)
N14B C14B 1.491(2)
N14A C13A 1.405(2)
N14A C15A 1.413(2)
N14A C14A 1.494(2)
N12B C11B 1.400(2)
N12B C13B 1.409(2)
N12B C12B 1.495(2)
O13A C13A 1.230(2)
O13B C13B 1.228(2)
O11A C11A 1.228(2)
O11B C11B 1.227(2)
O15B C15B 1.221(2)
O15A C15A 1.221(2)
C15B C10B 1.535(2)
C10B C11B 1.541(2)
C10B C9B 1.554(2)
C10B C1B 1.593(2)
C8A C7A 1.411(3)
C8A C3A 1.420(3)
C8A C9A 1.535(3)
C10A C15A 1.532(2)
C10A C11A 1.540(2)
C10A C9A 1.552(2)
C10A C1A 1.592(2)
C2A C21A 1.354(3)
C2A C3A 1.503(2)
C2A C1A 1.522(2)
C8B C7B 1.409(3)
C8B C3B 1.412(3)
C8B C9B 1.535(3)
C1B C2B 1.523(2)
C1B H1B1 0.9900
C1B H1B2 0.9900
C1A H1A1 0.9900
C1A H1A2 0.9900
C3A C4A 1.421(3)
C3B C4B 1.424(3)
C3B C2B 1.498(2)
C12B H12A 0.9800
C12B H12B 0.9800
C12B H12C 0.9800
C12B H12D 0.9800
C12B H12E 0.9800
C12B H12F 0.9800
C21B C2B 1.348(2)
C21B C22B 1.520(3)
C21B H21B 0.9500
C14B H14A 0.9800
C14B H14B 0.9800
C14B H14C 0.9800
C14A H14D 0.9800
C14A H14E 0.9800
C14A H14F 0.9800
C22B C23B 1.544(3)
C22B C27B 1.551(3)
C22B H22B 1.0000
C21A C22A 1.516(2)
C21A H21A 0.9500
C9B H9B1 0.9900
C9B H9B2 0.9900
C12A H12H 0.9800
C12A H12G 0.9800
C12A H12I 0.9800
C9A H9A1 0.9900
C9A H9A2 0.9900
C23A C24A 1.538(3)
C23A C22A 1.552(3)
C23A H23A 0.9900
C23A H23B 0.9900
C4A C5A 1.395(3)
C4A H4A 0.9500
C4B C5B 1.394(3)
C4B H4B 0.9500
C7A C6A 1.400(3)
C7A H7A 0.9500
C22A C27A 1.554(3)
C22A H22A 1.0000
C5B C6B 1.400(3)
C5B H5B 0.9500
C6A C5A 1.406(3)
C6A H6A 0.9500
C27A C26A 1.544(3)
C27A H27A 0.9900
C27A H27B 0.9900
C23B C24B 1.547(3)
C23B H23C 0.9900
C23B H23D 0.9900
C5A H5A 0.9500
C27B C26B 1.543(3)
C27B H27C 0.9900
C27B H27D 0.9900
C7B C6B 1.401(3)
C7B H7B 0.9500
C24A C25A 1.535(3)
C24A H24A 0.9900
C24A H24B 0.9900
C26A C25A 1.538(3)
C26A H26A 0.9900
C26A H26B 0.9900
C6B H6B 0.9500
C25A H25A 0.9900
C25A H25B 0.9900
C24B C25B 1.536(3)
C24B H24C 0.9900
C24B H24D 0.9900
C25B C26B 1.548(3)
C25B H25C 0.9900
C25B H25D 0.9900
C26B H26C 0.9900
C26B H26D 0.9900
